data_2230650
loop_
_publ_author_name
'Lokhande, Pradeep'
'Hasanzadeh, Kamal'
'Khaledi, Hamid'
'Mohd Ali, Hapipah'

_publ_section_title
;
 8-Chloro-6-iodo-2-phenylchromeno[4,3-<i>c</i>]pyrazol-4(2<i>H</i>)-one
 <i>N</i>,<i>N</i>-dimethylformamide monosolvate
;
_journal_issue 7
_journal_name_full 'Acta Crystallographica Section E'
_journal_page_first o1692
_journal_paper_doi 10.1107/S1600536811022070
_journal_volume 67
_journal_year 2011
_chemical_formula_iupac 'C16 H8 Cl I N2 O2, C3 H7 N O'
_chemical_formula_moiety 'C16 H8 Cl I N2 O2, C3 H7 N O'
_chemical_formula_sum 'C19 H15 Cl I N3 O3'
_chemical_formula_weight 495.69
_chemical_name_systematic
;
8-Chloro-6-iodo-2-phenylchromeno[4,3-<i>c</i>]pyrazol-4(2<i>H</i>)-one
<i>N</i>,<i>N</i>-dimethylformamide monosolvate
;
_space_group_IT_number 2
_symmetry_cell_setting triclinic
_symmetry_space_group_name_Hall '-P 1'
_symmetry_space_group_name_H-M 'P -1'
_atom_sites_solution_hydrogens geom
_atom_sites_solution_primary direct
_atom_sites_solution_secondary difmap
_audit_creation_method SHELXL-97
_cell_angle_alpha 118.4840(10)
_cell_angle_beta 99.8410(10)
_cell_angle_gamma 90.9680(10)
_cell_formula_units_Z 2
_cell_length_a 7.7297(5)
_cell_length_b 11.5196(2)
_cell_length_c 12.0326(3)
_cell_measurement_reflns_used 4487
_cell_measurement_temperature 100(2)
_cell_measurement_theta_max 30.31
_cell_measurement_theta_min 2.69
_cell_volume 921.86(7)
_computing_cell_refinement 'SAINT (Bruker, 2007)'
_computing_data_collection 'APEX2 (Bruker, 2007)'
_computing_data_reduction 'SAINT (Bruker, 2007)'
_computing_molecular_graphics 'X-Seed (Barbour, 2001)'
_computing_publication_material 'SHELXL97 (Sheldrick, 2008) and publCIF (Westrip, 2010)'
_computing_structure_refinement 'SHELXL97 (Sheldrick, 2008)'
_computing_structure_solution 'SHELXS97 (Sheldrick, 2008)'
_diffrn_ambient_temperature 100(2)
_diffrn_measured_fraction_theta_full 0.986
_diffrn_measured_fraction_theta_max 0.986
_diffrn_measurement_device_type 'Bruker APEXII CCD'
_diffrn_measurement_method '\f and \w scans'
_diffrn_radiation_monochromator graphite
_diffrn_radiation_source 'fine-focus sealed tube'
_diffrn_radiation_type MoK\a
_diffrn_radiation_wavelength 0.71073
_diffrn_reflns_av_R_equivalents 0.0211
_diffrn_reflns_av_sigmaI/netI 0.0315
_diffrn_reflns_limit_h_max 9
_diffrn_reflns_limit_h_min -9
_diffrn_reflns_limit_k_max 13
_diffrn_reflns_limit_k_min -13
_diffrn_reflns_limit_l_max 14
_diffrn_reflns_limit_l_min -13
_diffrn_reflns_number 7205
_diffrn_reflns_theta_full 25.50
_diffrn_reflns_theta_max 25.50
_diffrn_reflns_theta_min 2.02
_exptl_absorpt_coefficient_mu 1.907
_exptl_absorpt_correction_T_max 0.9628
_exptl_absorpt_correction_T_min 0.5984
_exptl_absorpt_correction_type multi-scan
_exptl_absorpt_process_details '(SADABS; Sheldrick, 1996)'
_exptl_crystal_colour colorless
_exptl_crystal_density_diffrn 1.786
_exptl_crystal_density_method 'not measured'
_exptl_crystal_description needle
_exptl_crystal_F_000 488
_exptl_crystal_size_max 0.30
_exptl_crystal_size_mid 0.10
_exptl_crystal_size_min 0.02
_refine_diff_density_max 0.581
_refine_diff_density_min -0.555
_refine_ls_extinction_method none
_refine_ls_goodness_of_fit_ref 1.099
_refine_ls_hydrogen_treatment constr
_refine_ls_matrix_type full
_refine_ls_number_parameters 246
_refine_ls_number_reflns 3392
_refine_ls_number_restraints 0
_refine_ls_restrained_S_all 1.099
_refine_ls_R_factor_all 0.0275
_refine_ls_R_factor_gt 0.0228
_refine_ls_shift/su_max 0.003
_refine_ls_shift/su_mean 0.000
_refine_ls_structure_factor_coef Fsqd
_refine_ls_weighting_details 'calc w=1/[\s^2^(Fo^2^)+(0.0269P)^2^] where P=(Fo^2^+2Fc^2^)/3'
_refine_ls_weighting_scheme calc
_refine_ls_wR_factor_gt 0.0511
_refine_ls_wR_factor_ref 0.0523
_reflns_number_gt 3075
_reflns_number_total 3392
_reflns_threshold_expression >2sigma(I)
_cod_data_source_file go2013.cif
_cod_data_source_block I
_cod_database_code 2230650
_cod_database_fobs_code 2230650

loop_
_symmetry_equiv_pos_as_xyz
'x, y, z'
'-x, -y, -z'

loop_
_atom_site_type_symbol
_atom_site_label
_atom_site_fract_x
_atom_site_fract_y
_atom_site_fract_z
_atom_site_U_iso_or_equiv
_atom_site_adp_type
_atom_site_calc_flag
_atom_site_refinement_flags
_atom_site_occupancy
_atom_site_symmetry_multiplicity
_atom_site_disorder_assembly
_atom_site_disorder_group
I I1 -0.11384(2) 1.169294(17) 0.628935(17) 0.01600(7) Uani d . 1 1 . .
Cl Cl1 -0.02765(10) 1.45032(7) 1.17754(7) 0.02134(15) Uani d . 1 1 . .
O O1 0.0778(2) 0.97585(17) 0.70964(18) 0.0149(4) Uani d . 1 1 . .
O O2 0.1906(3) 0.78881(18) 0.60164(18) 0.0198(4) Uani d . 1 1 . .
N N1 0.2949(3) 0.9833(2) 1.0488(2) 0.0135(5) Uani d . 1 1 . .
N N2 0.3677(3) 0.8654(2) 0.9952(2) 0.0123(5) Uani d . 1 1 . .
C C1 0.0571(3) 1.0858(2) 0.8236(2) 0.0127(5) Uani d . 1 1 . .
C C2 -0.0335(3) 1.1827(3) 0.8102(3) 0.0147(6) Uani d . 1 1 . .
C C3 -0.0607(3) 1.2950(3) 0.9203(3) 0.0146(6) Uani d . 1 1 . .
H H3 -0.1242 1.3617 0.9128 0.017 Uiso calc R 1 1 . .
C C4 0.0055(3) 1.3084(3) 1.0406(3) 0.0153(6) Uani d . 1 1 . .
C C5 0.0988(3) 1.2139(3) 1.0556(3) 0.0148(6) Uani d . 1 1 . .
H H5 0.1450 1.2260 1.1393 0.018 Uiso calc R 1 1 . .
C C6 0.1240(3) 1.1004(3) 0.9457(3) 0.0130(5) Uani d . 1 1 . .
C C7 0.2193(3) 0.9941(3) 0.9470(3) 0.0127(5) Uani d . 1 1 . .
C C8 0.2419(3) 0.8862(3) 0.8304(3) 0.0142(5) Uani d . 1 1 . .
C C9 0.1744(3) 0.8750(3) 0.7064(3) 0.0144(6) Uani d . 1 1 . .
C C10 0.3400(3) 0.8053(3) 0.8657(3) 0.0142(5) Uani d . 1 1 . .
H H10 0.3796 0.7239 0.8098 0.017 Uiso calc R 1 1 . .
C C11 0.4601(3) 0.8195(3) 1.0783(3) 0.0139(5) Uani d . 1 1 . .
C C12 0.4788(3) 0.8972(3) 1.2102(3) 0.0163(6) Uani d . 1 1 . .
H H12 0.4323 0.9804 1.2456 0.020 Uiso calc R 1 1 . .
C C13 0.5671(4) 0.8521(3) 1.2909(3) 0.0186(6) Uani d . 1 1 . .
H H13 0.5817 0.9050 1.3820 0.022 Uiso calc R 1 1 . .
C C14 0.6333(3) 0.7306(3) 1.2387(3) 0.0190(6) Uani d . 1 1 . .
H H14 0.6921 0.6996 1.2939 0.023 Uiso calc R 1 1 . .
C C15 0.6140(4) 0.6541(3) 1.1063(3) 0.0187(6) Uani d . 1 1 . .
H H15 0.6606 0.5711 1.0709 0.022 Uiso calc R 1 1 . .
C C16 0.5267(3) 0.6980(3) 1.0246(3) 0.0170(6) Uani d . 1 1 . .
H H16 0.5131 0.6456 0.9336 0.020 Uiso calc R 1 1 . .
O O3 0.5295(3) 0.5613(2) 0.70310(19) 0.0253(5) Uani d . 1 1 . .
N N3 0.3732(3) 0.3775(2) 0.5253(2) 0.0204(5) Uani d . 1 1 . .
C C17 0.5161(4) 0.4454(3) 0.6173(3) 0.0228(7) Uani d . 1 1 . .
H H17 0.6171 0.3993 0.6162 0.027 Uiso calc R 1 1 . .
C C18 0.3726(4) 0.2405(3) 0.4280(3) 0.0292(7) Uani d . 1 1 . .
H H18A 0.4855 0.2090 0.4459 0.044 Uiso calc R 1 1 . .
H H18B 0.3559 0.2342 0.3426 0.044 Uiso calc R 1 1 . .
H H18C 0.2759 0.1854 0.4295 0.044 Uiso calc R 1 1 . .
C C19 0.2124(4) 0.4393(3) 0.5173(3) 0.0274(7) Uani d . 1 1 . .
H H19A 0.2335 0.5340 0.5816 0.041 Uiso calc R 1 1 . .
H H19B 0.1176 0.3961 0.5341 0.041 Uiso calc R 1 1 . .
H H19C 0.1779 0.4295 0.4307 0.041 Uiso calc R 1 1 . .

loop_
_atom_site_aniso_label
_atom_site_aniso_U_11
_atom_site_aniso_U_22
_atom_site_aniso_U_33
_atom_site_aniso_U_12
_atom_site_aniso_U_13
_atom_site_aniso_U_23
I1 0.01706(10) 0.01850(10) 0.01258(10) 0.00408(7) 0.00108(7) 0.00823(8)
Cl1 0.0319(4) 0.0175(3) 0.0138(3) 0.0083(3) 0.0068(3) 0.0061(3)
O1 0.0175(9) 0.0147(9) 0.0114(10) 0.0039(8) 0.0018(8) 0.0057(8)
O2 0.0308(11) 0.0178(10) 0.0112(10) 0.0104(9) 0.0056(9) 0.0068(9)
N1 0.0135(11) 0.0133(11) 0.0135(12) 0.0010(9) 0.0012(9) 0.0068(10)
N2 0.0122(11) 0.0120(11) 0.0130(12) 0.0005(9) 0.0010(9) 0.0069(10)
C1 0.0121(13) 0.0131(13) 0.0099(13) -0.0015(10) 0.0019(11) 0.0035(11)
C2 0.0121(13) 0.0180(14) 0.0150(15) 0.0005(11) 0.0017(11) 0.0093(12)
C3 0.0130(13) 0.0156(14) 0.0168(15) 0.0031(11) 0.0037(11) 0.0090(12)
C4 0.0169(13) 0.0127(13) 0.0145(14) 0.0010(11) 0.0051(12) 0.0047(12)
C5 0.0177(14) 0.0163(13) 0.0102(14) -0.0004(11) 0.0014(11) 0.0070(12)
C6 0.0103(12) 0.0152(13) 0.0149(14) 0.0006(10) 0.0029(11) 0.0084(12)
C7 0.0131(12) 0.0139(13) 0.0119(14) -0.0030(10) 0.0027(11) 0.0069(11)
C8 0.0159(13) 0.0151(13) 0.0120(14) -0.0002(11) 0.0014(11) 0.0074(11)
C9 0.0132(13) 0.0165(14) 0.0146(15) 0.0006(11) 0.0009(11) 0.0092(12)
C10 0.0168(13) 0.0134(13) 0.0123(14) 0.0002(11) 0.0034(11) 0.0060(11)
C11 0.0095(12) 0.0173(14) 0.0177(15) -0.0024(10) -0.0011(11) 0.0121(12)
C12 0.0171(14) 0.0175(14) 0.0143(14) 0.0007(11) 0.0023(12) 0.0080(12)
C13 0.0180(14) 0.0265(15) 0.0121(14) -0.0012(12) -0.0003(12) 0.0112(13)
C14 0.0144(13) 0.0268(16) 0.0221(16) -0.0032(12) -0.0029(12) 0.0191(14)
C15 0.0155(13) 0.0162(14) 0.0256(17) -0.0015(11) -0.0003(12) 0.0127(13)
C16 0.0189(14) 0.0159(14) 0.0162(15) 0.0015(11) 0.0008(12) 0.0088(12)
O3 0.0324(12) 0.0209(11) 0.0172(11) 0.0065(9) 0.0037(10) 0.0053(10)
N3 0.0241(13) 0.0185(12) 0.0163(13) 0.0046(10) 0.0033(11) 0.0068(11)
C17 0.0267(16) 0.0267(17) 0.0217(17) 0.0097(13) 0.0093(14) 0.0155(15)
C18 0.0326(18) 0.0234(16) 0.0236(18) 0.0047(14) 0.0034(15) 0.0059(14)
C19 0.0230(16) 0.0296(17) 0.0278(18) 0.0081(13) 0.0046(14) 0.0126(15)

loop_
_atom_type_symbol
_atom_type_description
_atom_type_scat_dispersion_real
_atom_type_scat_dispersion_imag
_atom_type_scat_source
C C 0.0033 0.0016 'International Tables Vol C Tables 4.2.6.8 and 6.1.1.4'
Cl Cl 0.1484 0.1585 'International Tables Vol C Tables 4.2.6.8 and 6.1.1.4'
I I -0.4742 1.8119 'International Tables Vol C Tables 4.2.6.8 and 6.1.1.4'
N N 0.0061 0.0033 'International Tables Vol C Tables 4.2.6.8 and 6.1.1.4'
O O 0.0106 0.0060 'International Tables Vol C Tables 4.2.6.8 and 6.1.1.4'
H H 0.0000 0.0000 'International Tables Vol C Tables 4.2.6.8 and 6.1.1.4'

loop_
_geom_angle_atom_site_label_1
_geom_angle_atom_site_label_2
_geom_angle_atom_site_label_3
_geom_angle_site_symmetry_1
_geom_angle_site_symmetry_3
_geom_angle
_geom_angle_publ_flag
C9 O1 C1 . . 123.4(2) ?
C7 N1 N2 . . 103.4(2) ?
C10 N2 N1 . . 113.3(2) ?
C10 N2 C11 . . 127.5(2) ?
N1 N2 C11 . . 119.2(2) ?
C2 C1 O1 . . 116.1(2) ?
C2 C1 C6 . . 121.0(2) ?
O1 C1 C6 . . 122.9(2) ?
C1 C2 C3 . . 119.2(2) ?
C1 C2 I1 . . 121.04(19) ?
C3 C2 I1 . . 119.61(19) ?
C4 C3 C2 . . 119.4(2) ?
C4 C3 H3 . . 120.3 ?
C2 C3 H3 . . 120.3 ?
C5 C4 C3 . . 122.1(3) ?
C5 C4 Cl1 . . 119.1(2) ?
C3 C4 Cl1 . . 118.8(2) ?
C4 C5 C6 . . 118.8(3) ?
C4 C5 H5 . . 120.6 ?
C6 C5 H5 . . 120.6 ?
C5 C6 C1 . . 119.5(2) ?
C5 C6 C7 . . 124.8(2) ?
C1 C6 C7 . . 115.7(2) ?
N1 C7 C8 . . 112.2(2) ?
N1 C7 C6 . . 127.8(2) ?
C8 C7 C6 . . 120.0(2) ?
C10 C8 C7 . . 105.3(2) ?
C10 C8 C9 . . 131.7(3) ?
C7 C8 C9 . . 123.0(2) ?
O2 C9 O1 . . 117.0(2) ?
O2 C9 C8 . . 128.1(2) ?
O1 C9 C8 . . 114.8(2) ?
N2 C10 C8 . . 105.8(2) ?
N2 C10 H10 . . 127.1 ?
C8 C10 H10 . . 127.1 ?
C12 C11 C16 . . 121.5(2) ?
C12 C11 N2 . . 119.0(2) ?
C16 C11 N2 . . 119.5(2) ?
C11 C12 C13 . . 119.1(3) ?
C11 C12 H12 . . 120.5 ?
C13 C12 H12 . . 120.5 ?
C14 C13 C12 . . 120.1(3) ?
C14 C13 H13 . . 119.9 ?
C12 C13 H13 . . 119.9 ?
C15 C14 C13 . . 120.0(3) ?
C15 C14 H14 . . 120.0 ?
C13 C14 H14 . . 120.0 ?
C14 C15 C16 . . 120.5(3) ?
C14 C15 H15 . . 119.8 ?
C16 C15 H15 . . 119.8 ?
C11 C16 C15 . . 118.8(3) ?
C11 C16 H16 . . 120.6 ?
C15 C16 H16 . . 120.6 ?
C17 N3 C18 . . 121.6(2) ?
C17 N3 C19 . . 121.2(2) ?
C18 N3 C19 . . 117.2(3) ?
O3 C17 N3 . . 126.3(3) ?
O3 C17 H17 . . 116.8 ?
N3 C17 H17 . . 116.8 ?
N3 C18 H18A . . 109.5 ?
N3 C18 H18B . . 109.5 ?
H18A C18 H18B . . 109.5 ?
N3 C18 H18C . . 109.5 ?
H18A C18 H18C . . 109.5 ?
H18B C18 H18C . . 109.5 ?
N3 C19 H19A . . 109.5 ?
N3 C19 H19B . . 109.5 ?
H19A C19 H19B . . 109.5 ?
N3 C19 H19C . . 109.5 ?
H19A C19 H19C . . 109.5 ?
H19B C19 H19C . . 109.5 ?

loop_
_geom_bond_atom_site_label_1
_geom_bond_atom_site_label_2
_geom_bond_site_symmetry_2
_geom_bond_distance
_geom_bond_publ_flag
I1 C2 . 2.092(3) ?
Cl1 C4 . 1.744(3) ?
O1 C9 . 1.380(3) ?
O1 C1 . 1.391(3) ?
O2 C9 . 1.206(3) ?
N1 C7 . 1.327(3) ?
N1 N2 . 1.375(3) ?
N2 C10 . 1.344(3) ?
N2 C11 . 1.436(3) ?
C1 C2 . 1.387(4) ?
C1 C6 . 1.398(4) ?
C2 C3 . 1.394(4) ?
C3 C4 . 1.383(4) ?
C3 H3 . 0.9500 ?
C4 C5 . 1.381(4) ?
C5 C6 . 1.394(4) ?
C5 H5 . 0.9500 ?
C6 C7 . 1.445(4) ?
C7 C8 . 1.404(4) ?
C8 C10 . 1.383(4) ?
C8 C9 . 1.437(4) ?
C10 H10 . 0.9500 ?
C11 C12 . 1.380(4) ?
C11 C16 . 1.384(4) ?
C12 C13 . 1.395(4) ?
C12 H12 . 0.9500 ?
C13 C14 . 1.383(4) ?
C13 H13 . 0.9500 ?
C14 C15 . 1.383(4) ?
C14 H14 . 0.9500 ?
C15 C16 . 1.392(4) ?
C15 H15 . 0.9500 ?
C16 H16 . 0.9500 ?
O3 C17 . 1.227(3) ?
N3 C17 . 1.335(4) ?
N3 C18 . 1.449(4) ?
N3 C19 . 1.454(4) ?
C17 H17 . 0.9500 ?
C18 H18A . 0.9800 ?
C18 H18B . 0.9800 ?
C18 H18C . 0.9800 ?
C19 H19A . 0.9800 ?
C19 H19B . 0.9800 ?
C19 H19C . 0.9800 ?

loop_
_geom_hbond_atom_site_label_D
_geom_hbond_atom_site_label_H
_geom_hbond_atom_site_label_A
_geom_hbond_site_symmetry_A
_geom_hbond_distance_DH
_geom_hbond_distance_HA
_geom_hbond_distance_DA
_geom_hbond_angle_DHA
C10 H10 O3 . 0.95 2.19 3.122(3) 167
C16 H16 O3 . 0.95 2.49 3.415(3) 164

loop_
_cod_related_entry_id
_cod_related_entry_database
_cod_related_entry_code
1 ChemSpider 30656767
